data_2013673
loop_
_publ_author_name
'Kimura, Teiichi'
'Goto, Takashi'
'Yamane, Hisanori'
'Iwata, Hiroaki'
'Kajiwara, Takashi'
'Akashi, Takaya'

_publ_section_title
;
 A ferroelectric barium titanate, BaTi~2~O~5~
;
_journal_issue 12
_journal_name_full 'Acta Crystallographica Section C'
_journal_page_first i128
_journal_page_last i130
_journal_paper_doi 10.1107/S0108270103021395
_journal_volume 59
_journal_year 2003
_chemical_formula_iupac 'Ba1 Ti2 O5'
_chemical_formula_moiety 'Ba1 Ti2 O5'
_chemical_formula_sum 'Ba O5 Ti2'
_chemical_formula_weight 313.14
_chemical_name_common 'barium titanate oxide'
_chemical_name_systematic
;
monobarium dititanium pentaoxide
;
_space_group_IT_number 5
_symmetry_cell_setting monoclinic
_symmetry_space_group_name_Hall 'C 2y'
_symmetry_space_group_name_H-M 'C 1 2 1'
_audit_creation_method SHELXL-97
_cell_angle_alpha 90.00
_cell_angle_beta 103.103(3)
_cell_angle_gamma 90.00
_cell_formula_units_Z 6
_cell_length_a 16.899(3)
_cell_length_b 3.9350(6)
_cell_length_c 9.4105(15)
_cell_measurement_reflns_used 818
_cell_measurement_temperature 293(2)
_cell_measurement_theta_max 30.017
_cell_measurement_theta_min 2.230
_cell_volume 609.48(17)
_computing_cell_refinement 'SMART and SAINT'
_computing_data_collection 'SMART and SAINT (Bruker, 1999)'
_computing_data_reduction 'XPREP (Bruker, 1997)'
_computing_molecular_graphics 'ATOMS (Dowty, 1999) and CrystalMaker (Palmer, 2002)'
_computing_publication_material 'SHELXL97 (Sheldrick, 1997)'
_computing_structure_refinement 'SHELXL97 (Sheldrick, 1997)'
_computing_structure_solution ??
_diffrn_ambient_temperature 293(2)
_diffrn_measured_fraction_theta_full 0.985
_diffrn_measured_fraction_theta_max 0.985
_diffrn_measurement_device_type 'Bruker SMART CCD? area-detector'
_diffrn_measurement_method '\w scans'
_diffrn_radiation_monochromator graphite
_diffrn_radiation_source 'fine-focus sealed tube'
_diffrn_radiation_type MoK\a
_diffrn_radiation_wavelength 0.71073
_diffrn_reflns_av_R_equivalents 0.0663
_diffrn_reflns_av_sigmaI/netI 0.0587
_diffrn_reflns_limit_h_max 23
_diffrn_reflns_limit_h_min -17
_diffrn_reflns_limit_k_max 5
_diffrn_reflns_limit_k_min -5
_diffrn_reflns_limit_l_max 13
_diffrn_reflns_limit_l_min -13
_diffrn_reflns_number 2619
_diffrn_reflns_theta_full 30.01
_diffrn_reflns_theta_max 30.01
_diffrn_reflns_theta_min 2.22
_diffrn_standards_decay_% 'no decay'
_exptl_absorpt_coefficient_mu 13.322
_exptl_absorpt_correction_T_max 0.34725
_exptl_absorpt_correction_T_min 0.18853
_exptl_absorpt_correction_type analytical
_exptl_absorpt_process_details 'face indexed (XPREP; Bruker, 1997)'
_exptl_crystal_colour colorless
_exptl_crystal_density_diffrn 5.119
_exptl_crystal_density_meas 5.09
_exptl_crystal_density_method 'Archimedian method'
_exptl_crystal_description prismatic
_exptl_crystal_F_000 840
_exptl_crystal_size_max 0.20
_exptl_crystal_size_mid 0.14
_exptl_crystal_size_min 0.12
_refine_diff_density_max 2.760
_refine_diff_density_min -3.052
_refine_ls_abs_structure_details
;
 Flack (1983)
;
_refine_ls_abs_structure_Flack 0.30(8)
_refine_ls_extinction_coef 0.0254(11)
_refine_ls_extinction_expression Fc^*^=kFc[1+0.001xFc^2^\l^3^/sin(2\q)]^-1/4^
_refine_ls_extinction_method SHELXL97
_refine_ls_goodness_of_fit_ref 1.082
_refine_ls_matrix_type full
_refine_ls_number_parameters 74
_refine_ls_number_reflns 1636
_refine_ls_number_restraints 1
_refine_ls_restrained_S_all 1.082
_refine_ls_R_factor_all 0.0462
_refine_ls_R_factor_gt 0.0450
_refine_ls_shift/su_max 0.000
_refine_ls_shift/su_mean 0.000
_refine_ls_structure_factor_coef Fsqd
_refine_ls_weighting_details 'calc w=1/[\s^2^(Fo^2^)+(0.0689P)^2^] where P=(Fo^2^+2Fc^2^)/3'
_refine_ls_weighting_scheme calc
_refine_ls_wR_factor_gt 0.1113
_refine_ls_wR_factor_ref 0.1121
_reflns_number_gt 1557
_reflns_number_total 1636
_reflns_threshold_expression I>2\s(I)
_cod_data_source_file sk1654.cif
_cod_data_source_block I
_cod_original_sg_symbol_H-M 'C 2'
_cod_original_formula_sum 'Ba1 O5 Ti2'
_cod_database_code 2013673
_cod_database_fobs_code 2013673

loop_
_symmetry_equiv_pos_as_xyz
'x, y, z'
'-x, y, -z'
'x+1/2, y+1/2, z'
'-x+1/2, y+1/2, -z'

loop_
_atom_site_label
_atom_site_fract_x
_atom_site_fract_y
_atom_site_fract_z
_atom_site_U_iso_or_equiv
_atom_site_adp_type
_atom_site_calc_flag
_atom_site_refinement_flags
_atom_site_occupancy
_atom_site_disorder_assembly
_atom_site_disorder_group
_atom_site_type_symbol
Ba1 0.36904(2) -0.00011(10) 0.01784(4) 0.00766(18) Uani d . 1 . . Ba
Ba2 0.0000 0.5017(3) 0.5000 0.00730(19) Uani d S 1 . . Ba
Ti1 0.03911(9) -0.0310(5) 0.21058(15) 0.0046(3) Uani d . 1 . . Ti
Ti2 0.20711(7) 0.0118(6) 0.37260(13) 0.0052(3) Uani d . 1 . . Ti
Ti3 0.33375(7) 0.5087(7) 0.30576(13) 0.0052(3) Uani d . 1 . . Ti
O1 0.0355(3) 0.521(2) 0.2097(6) 0.0084(10) Uiso d . 1 . . O
O2 0.1089(3) 0.009(3) 0.4279(5) 0.0074(9) Uiso d . 1 . . O
O3 0.1527(3) 0.012(2) 0.1850(5) 0.0067(9) Uiso d . 1 . . O
O4 0.1745(3) 0.513(3) 0.6622(5) 0.0085(10) Uiso d . 1 . . O
O5 0.2354(3) 0.512(2) 0.3989(5) 0.0071(9) Uiso d . 1 . . O
O6 0.2892(3) 0.509(3) 0.1234(5) 0.0090(10) Uiso d . 1 . . O
O7 0.4423(3) 0.519(3) 0.2881(5) 0.0089(10) Uiso d . 1 . . O
O8 0.0000 0.015(4) 0.0000 0.0100(14) Uiso d S 1 . . O

loop_
_atom_site_aniso_label
_atom_site_aniso_U_11
_atom_site_aniso_U_22
_atom_site_aniso_U_33
_atom_site_aniso_U_12
_atom_site_aniso_U_13
_atom_site_aniso_U_23
Ba1 0.0090(3) 0.0067(3) 0.0076(3) 0.0001(3) 0.00255(16) 0.0000(3)
Ba2 0.0098(3) 0.0063(3) 0.0056(3) 0.000 0.0013(2) 0.000
Ti1 0.0052(6) 0.0037(8) 0.0054(6) -0.0006(7) 0.0022(4) -0.0002(7)
Ti2 0.0056(5) 0.0056(6) 0.0040(5) 0.0010(8) 0.0000(4) -0.0004(9)
Ti3 0.0054(5) 0.0060(6) 0.0046(5) -0.0003(8) 0.0021(4) 0.0009(9)

loop_
_atom_type_symbol
_atom_type_description
_atom_type_scat_dispersion_real
_atom_type_scat_dispersion_imag
_atom_type_scat_source
O O 0.0106 0.0060 'International Tables Vol C Tables 4.2.6.8 and 6.1.1.4'
Ti Ti 0.2776 0.4457 'International Tables Vol C Tables 4.2.6.8 and 6.1.1.4'
Ba Ba -0.3244 2.2819 'International Tables Vol C Tables 4.2.6.8 and 6.1.1.4'

loop_
_geom_angle_atom_site_label_1
_geom_angle_atom_site_label_2
_geom_angle_atom_site_label_3
_geom_angle_site_symmetry_1
_geom_angle_site_symmetry_3
_geom_angle
_geom_angle_publ_flag
O1 Ti1 O7 1_545 3_445 94.1(4) yes
O1 Ti1 O8 1_545 . 94.9(4) yes
O7 Ti1 O8 3_445 . 104.55(18) yes
O1 Ti1 O3 1_545 . 96.7(3) yes
O7 Ti1 O3 3_445 . 161.8(3) yes
O8 Ti1 O3 . . 89.03(15) yes
O1 Ti1 O2 1_545 . 95.2(4) yes
O7 Ti1 O2 3_445 . 87.8(2) yes
O8 Ti1 O2 . . 163.4(4) yes
O3 Ti1 O2 . . 76.7(2) yes
O1 Ti1 O1 1_545 . 176.5(3) yes
O7 Ti1 O1 3_445 . 82.8(3) yes
O8 Ti1 O1 . . 84.3(5) yes
O3 Ti1 O1 . . 86.7(3) yes
O2 Ti1 O1 . . 86.4(3) yes
O3 Ti2 O2 . . 89.1(2) yes
O3 Ti2 O5 . 1_545 100.0(3) yes
O2 Ti2 O5 . 1_545 99.3(4) yes
O3 Ti2 O5 . . 100.0(3) yes
O2 Ti2 O5 . . 99.9(4) yes
O5 Ti2 O5 1_545 . 152.3(3) yes
O3 Ti2 O4 . 4_546 98.0(2) yes
O2 Ti2 O4 . 4_546 172.8(2) yes
O5 Ti2 O4 1_545 4_546 79.3(3) yes
O5 Ti2 O4 . 4_546 79.0(3) yes
O3 Ti2 O5 . 4_546 176.2(2) yes
O2 Ti2 O5 . 4_546 87.1(2) yes
O5 Ti2 O5 1_545 4_546 80.7(3) yes
O5 Ti2 O5 . 4_546 80.6(3) yes
O4 Ti2 O5 4_546 4_546 85.73(19) yes
O6 Ti3 O7 . . 97.3(2) yes
O6 Ti3 O4 . 4_546 97.1(4) yes
O7 Ti3 O4 . 4_546 98.0(4) yes
O6 Ti3 O4 . 4_556 96.8(4) yes
O7 Ti3 O4 . 4_556 95.4(4) yes
O4 Ti3 O4 4_546 4_556 159.3(3) yes
O6 Ti3 O5 . . 102.3(2) yes
O7 Ti3 O5 . . 160.2(2) yes
O4 Ti3 O5 4_546 . 81.3(3) yes
O4 Ti3 O5 4_556 . 80.7(3) yes
O6 Ti3 O2 . 4_556 177.0(2) yes
O7 Ti3 O2 . 4_556 85.61(19) yes
O4 Ti3 O2 4_546 4_556 82.6(3) yes
O4 Ti3 O2 4_556 4_556 82.7(3) yes
O5 Ti3 O2 . 4_556 74.69(18) yes

loop_
_geom_bond_atom_site_label_1
_geom_bond_atom_site_label_2
_geom_bond_site_symmetry_2
_geom_bond_distance
_geom_bond_publ_flag
Ba1 O6 1_545 2.673(9) yes
Ba1 O3 4_545 2.673(7) yes
Ba1 O6 4_545 2.703(5) yes
Ba1 O6 . 2.727(9) yes
Ba1 O3 4 2.742(8) yes
Ba1 O8 3_545 2.954(9) yes
Ba1 O1 4_545 2.960(5) yes
Ba1 O1 3_545 2.980(5) yes
Ba1 O8 3 3.035(10) yes
Ba1 O7 1_545 3.186(7) yes
Ba1 O4 4_546 3.258(5) yes
Ba1 O7 . 3.279(7) yes
Ba2 O7 3_445 2.766(8) yes
Ba2 O7 4_546 2.766(8) yes
Ba2 O2 2_556 2.858(9) yes
Ba2 O2 . 2.858(9) yes
Ba2 O7 4_556 2.862(8) yes
Ba2 O7 3_455 2.862(8) yes
Ba2 O2 1_565 2.899(9) yes
Ba2 O2 2_566 2.899(8) yes
Ba2 O1 . 2.928(5) yes
Ba2 O1 2_556 2.928(5) yes
Ba2 O4 . 2.998(5) yes
Ba2 O4 2_556 2.998(5) yes
Ti1 O1 1_545 1.765(10) yes
Ti1 O7 3_445 1.947(5) yes
Ti1 O8 . 1.9502(19) yes
Ti1 O3 . 1.996(5) yes
Ti1 O2 . 2.123(5) yes
Ti1 O1 . 2.171(10) yes
Ti1 Ti2 . 2.9069(19) yes
Ti2 O3 . 1.796(5) yes
Ti2 O2 . 1.849(5) yes
Ti2 O5 1_545 2.025(10) yes
Ti2 O5 . 2.028(10) yes
Ti2 O4 4_546 2.099(5) yes
Ti2 O5 4_546 2.150(5) yes
Ti2 Ti3 . 3.067(3) yes
Ti2 Ti3 1_545 3.083(3) yes
Ti2 Ti2 4_556 3.1853(19) yes
Ti2 Ti2 4_546 3.1853(19) yes
Ti2 Ti3 4_546 3.2536(17) yes
Ti3 O6 . 1.710(5) yes
Ti3 O7 . 1.879(5) yes
Ti3 O4 4_546 1.983(11) yes
Ti3 O4 4_556 2.018(11) yes
Ti3 O5 . 2.047(5) yes
Ti3 O2 4_556 2.474(5) yes
